data_7160484
loop_
_publ_author_name
'Wang, Yutong'
'Huang, Xiujuan'
'Chen, Jinglong'
'Xu, Jian'
'Song, Qiuling'

_publ_section_title
;
 Diastereoselective radical cascade cyclization to access indole-fused
 diazepine derivatives.
;
_journal_issue 18
_journal_name_full 'Organic &amp; biomolecular chemistry'
_journal_page_first 4349
_journal_page_last 4354
_journal_paper_doi 10.1039/d5ob00219b
_journal_volume 23
_journal_year 2025
_chemical_absolute_configuration ad
_chemical_formula_moiety 'C25 H21 F N2 O3 S'
_chemical_formula_sum 'C25 H21 F N2 O3 S'
_chemical_formula_weight 448.50
_space_group_crystal_system orthorhombic
_space_group_IT_number 33
_space_group_name_Hall 'P 2c -2n'
_space_group_name_H-M_alt 'P n a 21'
_atom_sites_solution_hydrogens geom
_atom_sites_solution_primary iterative
_audit_creation_date 2023-11-07
_audit_creation_method
;
Olex2 1.3
(compiled 2020.11.12 svn.r5f609507 for OlexSys, GUI svn.r6408)
;
_audit_update_record
;
2023-11-07 deposited with the CCDC.	2025-04-03 downloaded from the CCDC.
;
_cell_angle_alpha 90
_cell_angle_beta 90
_cell_angle_gamma 90
_cell_formula_units_Z 4
_cell_length_a 8.8308(3)
_cell_length_b 12.2131(4)
_cell_length_c 19.0148(6)
_cell_measurement_reflns_used 9792
_cell_measurement_temperature 100.0(2)
_cell_measurement_theta_max 68.303
_cell_measurement_theta_min 4.303
_cell_volume 2050.77(12)
_computing_cell_refinement 'SAINT V8.40A (Bruker, 2019)'
_computing_data_collection 'Apex3 (Bruker 2018)'
_computing_data_reduction 'SAINT V8.40A (Bruker, 2019)'
_computing_molecular_graphics 'Olex2 1.3 (Dolomanov et al., 2009)'
_computing_publication_material 'Olex2 1.3 (Dolomanov et al., 2009)'
_computing_structure_refinement 'SHELXL 2018/3 (Sheldrick, 2015)'
_computing_structure_solution 'olex2.solve 1.3 (Bourhis et al., 2015)'
_diffrn_ambient_temperature 100.0(2)
_diffrn_detector 'Bruker PHOTON 100 area detector'
_diffrn_detector_area_resol_mean 7.9
_diffrn_detector_type 'CMOS area detector'
_diffrn_measured_fraction_theta_full 1.000
_diffrn_measured_fraction_theta_max 0.999
_diffrn_measurement_device 'three-circle diffractometer'
_diffrn_measurement_device_type 'Bruker D8 venture microsource'
_diffrn_measurement_method '\w and \f scans'
_diffrn_radiation_monochromator 'mirror optics'
_diffrn_radiation_probe x-ray
_diffrn_radiation_type CuK\a
_diffrn_radiation_wavelength 1.54178
_diffrn_reflns_av_R_equivalents 0.0372
_diffrn_reflns_av_unetI/netI 0.0295
_diffrn_reflns_Laue_measured_fraction_full 1.000
_diffrn_reflns_Laue_measured_fraction_max 0.999
_diffrn_reflns_limit_h_max 10
_diffrn_reflns_limit_h_min -10
_diffrn_reflns_limit_k_max 14
_diffrn_reflns_limit_k_min -14
_diffrn_reflns_limit_l_max 22
_diffrn_reflns_limit_l_min -22
_diffrn_reflns_number 20903
_diffrn_reflns_point_group_measured_fraction_full 0.988
_diffrn_reflns_point_group_measured_fraction_max 0.983
_diffrn_reflns_theta_full 67.679
_diffrn_reflns_theta_max 68.301
_diffrn_reflns_theta_min 4.302
_diffrn_source 'microfocus sealed X-ray tube'
_diffrn_source_current 1.11
_diffrn_source_power 0.0555
_diffrn_source_type 'Incoatec I\ms'
_diffrn_source_voltage 50.0
_diffrn_standards_number 0
_exptl_absorpt_coefficient_mu 1.753
_exptl_absorpt_correction_T_max 0.7531
_exptl_absorpt_correction_T_min 0.6102
_exptl_absorpt_correction_type multi-scan
_exptl_absorpt_process_details
;
SADABS-2016/2 (Bruker,2016/2) was used for absorption correction.
wR2(int) was 0.1028 before and 0.0596 after correction.
The Ratio of minimum to maximum transmission is 0.8103.
The \l/2 correction factor is Not present.
;
_exptl_crystal_colour colourless
_exptl_crystal_colour_primary colourless
_exptl_crystal_density_diffrn 1.453
_exptl_crystal_description block
_exptl_crystal_F_000 936
_exptl_crystal_size_max 0.41
_exptl_crystal_size_mid 0.4
_exptl_crystal_size_min 0.35
_refine_diff_density_max 0.220
_refine_diff_density_min -0.270
_refine_diff_density_rms 0.033
_refine_ls_abs_structure_details
;
 Flack x determined using 1726 quotients [(I+)-(I-)]/[(I+)+(I-)]
 (Parsons, Flack and Wagner, Acta Cryst. B69 (2013) 249-259).
;
_refine_ls_abs_structure_Flack 0.043(5)
_refine_ls_extinction_method none
_refine_ls_goodness_of_fit_ref 1.068
_refine_ls_hydrogen_treatment constr
_refine_ls_matrix_type full
_refine_ls_number_parameters 301
_refine_ls_number_reflns 3698
_refine_ls_number_restraints 1
_refine_ls_restrained_S_all 1.067
_refine_ls_R_factor_all 0.0221
_refine_ls_R_factor_gt 0.0218
_refine_ls_shift/su_max 0.001
_refine_ls_shift/su_mean 0.000
_refine_ls_structure_factor_coef Fsqd
_refine_ls_weighting_details 'w=1/[\s^2^(Fo^2^)+(0.0256P)^2^+0.5182P] where P=(Fo^2^+2Fc^2^)/3'
_refine_ls_weighting_scheme calc
_refine_ls_wR_factor_gt 0.0575
_refine_ls_wR_factor_ref 0.0576
_reflns_Friedel_coverage 0.906
_reflns_Friedel_fraction_full 0.974
_reflns_Friedel_fraction_max 0.966
_reflns_number_gt 3681
_reflns_number_total 3698
_reflns_threshold_expression 'I > 2\s(I)'
_cod_data_source_file d5ob00219b2.cif
_cod_data_source_block s_hxj_2023110201_0m
_cod_depositor_comments 'Adding full bibliography for 7160484--7160485.cif.'
_cod_database_code 7160484
_shelx_shelxl_version_number 2018/3
_shelx_space_group_comment
;
The symmetry employed for this shelxl refinement is uniquely defined
by the following loop, which should always be used as a source of
symmetry information in preference to the above space-group names.
They are only intended as comments.
;
_shelx_estimated_absorpt_t_max 0.579
_shelx_estimated_absorpt_t_min 0.533
_olex2_refinement_description
;
1. Fixed Uiso
 At 1.2 times of:
  All C(H) groups, All C(H,H) groups
 At 1.5 times of:
  All C(H,H,H) groups
2. Others
 Sof(H2)=Sof(F1A)=1-FVAR(1)
 Sof(F1)=Sof(H11)=FVAR(1)
3.a Secondary CH2 refined with riding coordinates:
 C5(H5A,H5B)
3.b Aromatic/amide H refined with riding coordinates:
 C1(H1), C2(H2), C3(H3), C9(H9), C10(H10), C11(H11), C12(H12), C15(H15),
 C16(H16), C18(H18), C21(H21), C22(H22), C23(H23), C24(H24)
3.c Idealised Me refined as rotating group:
 C13(H13A,H13B,H13C), C25(H25A,H25B,H25C)
;
_olex2_submission_special_instructions 'No special instructions were received'

loop_
_space_group_symop_operation_xyz
'x, y, z'
'-x, -y, z+1/2'
'-x+1/2, y+1/2, z+1/2'
'x+1/2, -y+1/2, z'

loop_
_atom_site_label
_atom_site_type_symbol
_atom_site_fract_x
_atom_site_fract_y
_atom_site_fract_z
_atom_site_U_iso_or_equiv
_atom_site_adp_type
_atom_site_occupancy
_atom_site_site_symmetry_order
_atom_site_calc_flag
_atom_site_refinement_flags_posn
_atom_site_refinement_flags_adp
_atom_site_refinement_flags_occupancy
_atom_site_disorder_assembly
_atom_site_disorder_group
S S 0.79299(5) 0.61190(4) 0.57735(3) 0.01609(12) Uani 1 1 d . . . . .
F1 F 0.73390(18) 0.93609(13) 0.74044(9) 0.0344(6) Uani 0.906(6) 1 d . . P A 1
O2 O 0.92892(16) 0.67058(13) 0.55939(8) 0.0251(4) Uani 1 1 d . . . . .
O3 O 0.84514(16) 0.42412(12) 0.42057(8) 0.0196(3) Uani 1 1 d . . . . .
O4 O 0.80212(17) 0.49547(12) 0.58834(8) 0.0235(3) Uani 1 1 d . . . . .
N1 N 0.61090(19) 0.38629(13) 0.46075(10) 0.0164(3) Uani 1 1 d . . . . .
N2 N 0.40919(18) 0.54513(13) 0.40598(9) 0.0151(3) Uani 1 1 d . . . . .
C1 C 0.6099(3) 0.7752(2) 0.77405(12) 0.0264(5) Uani 1 1 d . . . . .
H1 H 0.573936 0.810289 0.815390 0.032 Uiso 1 1 calc R U . . .
C2 C 0.6975(3) 0.83068(19) 0.72618(14) 0.0267(5) Uani 1 1 d . . . . .
H2 H 0.721175 0.905164 0.735478 0.032 Uiso 0.094(6) 1 calc R U P A 2
C3 C 0.7529(2) 0.78417(18) 0.66545(12) 0.0216(4) Uani 1 1 d . . . . .
H3 H 0.812957 0.824792 0.633233 0.026 Uiso 1 1 calc R U . . .
C4 C 0.7169(2) 0.67516(17) 0.65354(11) 0.0172(4) Uani 1 1 d . . . . .
C5 C 0.6495(2) 0.63491(17) 0.51254(10) 0.0145(4) Uani 1 1 d . . . . .
H5A H 0.552415 0.605179 0.530249 0.017 Uiso 1 1 calc R U . . .
H5B H 0.636518 0.714804 0.506141 0.017 Uiso 1 1 calc R U . . .
C6 C 0.6843(2) 0.58207(17) 0.43963(10) 0.0145(4) Uani 1 1 d . . . . .
C7 C 0.7229(2) 0.45742(17) 0.44144(11) 0.0151(4) Uani 1 1 d . . . . .
C8 C 0.4774(2) 0.41637(16) 0.49791(11) 0.0153(4) Uani 1 1 d . . . . .
C9 C 0.4485(2) 0.37047(16) 0.56378(11) 0.0196(4) Uani 1 1 d . . . . .
H9 H 0.520272 0.321989 0.584159 0.024 Uiso 1 1 calc R U . . .
C10 C 0.3164(3) 0.39482(18) 0.59973(12) 0.0214(5) Uani 1 1 d . . . . .
H10 H 0.297923 0.363145 0.644547 0.026 Uiso 1 1 calc R U . . .
C11 C 0.5752(3) 0.6664(2) 0.76034(12) 0.0253(5) Uani 1 1 d . . . . .
H11 H 0.514618 0.626354 0.792648 0.030 Uiso 0.906(6) 1 calc R U P A 1
C12 C 0.6283(3) 0.61541(17) 0.69980(12) 0.0203(4) Uani 1 1 d . . . . .
H12 H 0.604281 0.541038 0.690343 0.024 Uiso 1 1 calc R U . . .
C13 C 0.8198(2) 0.64221(18) 0.40662(12) 0.0185(4) Uani 1 1 d . . . . .
H13A H 0.797906 0.720772 0.404157 0.028 Uiso 1 1 calc R U . . .
H13B H 0.837757 0.613892 0.359122 0.028 Uiso 1 1 calc R U . . .
H13C H 0.910171 0.630266 0.435553 0.028 Uiso 1 1 calc R U . . .
C14 C 0.3734(2) 0.49036(16) 0.46919(11) 0.0154(4) Uani 1 1 d . . . . .
C15 C 0.2401(2) 0.51415(17) 0.50572(11) 0.0175(4) Uani 1 1 d . . . . .
H15 H 0.169022 0.563961 0.486158 0.021 Uiso 1 1 calc R U . . .
C16 C 0.2106(2) 0.46584(17) 0.57014(13) 0.0210(4) Uani 1 1 d . . . . .
H16 H 0.118611 0.481051 0.594095 0.025 Uiso 1 1 calc R U . . .
C17 C 0.5491(2) 0.59476(16) 0.39162(11) 0.0153(4) Uani 1 1 d . . . . .
C18 C 0.5411(2) 0.64803(17) 0.32884(10) 0.0165(4) Uani 1 1 d . . . . .
H18 H 0.620347 0.688476 0.307226 0.020 Uiso 1 1 calc R U . . .
C19 C 0.3925(2) 0.63224(17) 0.30135(11) 0.0168(4) Uani 1 1 d . . . . .
C20 C 0.3113(2) 0.56761(16) 0.34994(11) 0.0162(4) Uani 1 1 d . . . . .
C21 C 0.1632(2) 0.53286(17) 0.33751(11) 0.0189(4) Uani 1 1 d . . . . .
H21 H 0.109994 0.488725 0.370390 0.023 Uiso 1 1 calc R U . . .
C22 C 0.0975(2) 0.56603(17) 0.27460(12) 0.0213(4) Uani 1 1 d . . . . .
H22 H -0.002677 0.543043 0.264021 0.026 Uiso 1 1 calc R U . . .
C23 C 0.1745(3) 0.63223(19) 0.22643(12) 0.0217(5) Uani 1 1 d . . . . .
H23 H 0.125033 0.654150 0.184360 0.026 Uiso 1 1 calc R U . . .
C24 C 0.3209(2) 0.66625(17) 0.23886(11) 0.0194(4) Uani 1 1 d . . . . .
H24 H 0.372342 0.711596 0.206033 0.023 Uiso 1 1 calc R U . . .
C25 C 0.6470(2) 0.26866(17) 0.45613(13) 0.0230(5) Uani 1 1 d . . . . .
H25A H 0.693913 0.253080 0.410511 0.035 Uiso 1 1 calc R U . . .
H25B H 0.553756 0.225796 0.460902 0.035 Uiso 1 1 calc R U . . .
H25C H 0.717354 0.248908 0.493923 0.035 Uiso 1 1 calc R U . . .
F1A F 0.504(2) 0.6310(15) 0.8059(10) 0.052(7) Uani 0.094(6) 1 d . . P A 2

loop_
_atom_site_aniso_label
_atom_site_aniso_U_11
_atom_site_aniso_U_22
_atom_site_aniso_U_33
_atom_site_aniso_U_23
_atom_site_aniso_U_13
_atom_site_aniso_U_12
S 0.0130(2) 0.0186(2) 0.0167(2) -0.00071(19) -0.00057(19) 0.00215(16)
F1 0.0343(10) 0.0227(9) 0.0462(10) -0.0157(7) 0.0014(7) -0.0033(6)
O2 0.0157(7) 0.0361(8) 0.0235(8) -0.0033(7) 0.0002(6) -0.0032(6)
O3 0.0148(7) 0.0206(7) 0.0233(7) -0.0021(6) 0.0032(6) 0.0031(6)
O4 0.0297(8) 0.0205(7) 0.0204(8) 0.0000(6) -0.0011(6) 0.0088(6)
N1 0.0147(8) 0.0131(8) 0.0215(9) 0.0005(7) 0.0001(7) 0.0024(6)
N2 0.0120(8) 0.0162(8) 0.0170(8) 0.0010(7) 0.0006(6) 0.0010(6)
C1 0.0226(11) 0.0355(12) 0.0212(11) -0.0083(10) -0.0026(9) 0.0080(10)
C2 0.0235(11) 0.0231(11) 0.0334(13) -0.0100(10) -0.0067(10) 0.0019(9)
C3 0.0178(10) 0.0213(10) 0.0258(11) -0.0021(9) -0.0020(9) -0.0007(8)
C4 0.0142(9) 0.0212(10) 0.0162(10) -0.0011(8) -0.0031(7) 0.0042(8)
C5 0.0108(9) 0.0155(10) 0.0172(10) 0.0001(8) -0.0007(7) 0.0011(7)
C6 0.0127(9) 0.0148(10) 0.0160(10) 0.0015(8) 0.0015(8) -0.0001(7)
C7 0.0142(9) 0.0179(10) 0.0133(9) -0.0001(8) -0.0012(7) 0.0025(7)
C8 0.0134(9) 0.0145(9) 0.0180(9) -0.0006(8) -0.0005(8) -0.0033(7)
C9 0.0195(10) 0.0162(9) 0.0230(11) 0.0027(8) -0.0025(8) -0.0014(7)
C10 0.0211(11) 0.0240(11) 0.0191(11) 0.0025(8) 0.0029(8) -0.0048(8)
C11 0.0229(11) 0.0320(12) 0.0211(11) 0.0035(10) -0.0003(9) 0.0082(9)
C12 0.0195(10) 0.0180(10) 0.0236(11) 0.0026(8) -0.0015(9) 0.0039(8)
C13 0.0142(10) 0.0205(10) 0.0207(11) 0.0028(8) 0.0019(8) -0.0010(8)
C14 0.0155(10) 0.0133(9) 0.0175(10) -0.0005(8) -0.0017(8) -0.0027(7)
C15 0.0145(9) 0.0165(10) 0.0216(10) -0.0014(8) 0.0002(8) -0.0012(8)
C16 0.0184(10) 0.0213(10) 0.0232(11) -0.0029(10) 0.0046(9) -0.0030(7)
C17 0.0151(10) 0.0141(9) 0.0166(9) -0.0015(8) 0.0025(8) 0.0011(7)
C18 0.0173(10) 0.0156(10) 0.0165(10) 0.0000(8) 0.0043(8) 0.0016(8)
C19 0.0189(10) 0.0150(9) 0.0165(9) -0.0021(8) 0.0020(8) 0.0045(8)
C20 0.0170(9) 0.0156(9) 0.0161(10) -0.0033(8) 0.0000(8) 0.0044(8)
C21 0.0173(10) 0.0177(10) 0.0219(11) -0.0027(8) -0.0002(8) 0.0020(8)
C22 0.0169(10) 0.0229(10) 0.0241(11) -0.0070(9) -0.0051(8) 0.0049(9)
C23 0.0234(11) 0.0247(11) 0.0170(10) -0.0055(9) -0.0050(9) 0.0114(9)
C24 0.0242(11) 0.0184(10) 0.0157(10) -0.0001(8) 0.0015(8) 0.0072(8)
C25 0.0210(10) 0.0152(10) 0.0329(12) 0.0001(9) 0.0025(9) 0.0024(8)
F1A 0.079(15) 0.041(10) 0.037(11) 0.021(8) 0.029(10) 0.011(10)

loop_
_atom_type_symbol
_atom_type_description
_atom_type_scat_dispersion_real
_atom_type_scat_dispersion_imag
_atom_type_scat_source
C C 0.0181 0.0091 'International Tables Vol C Tables 4.2.6.8 and 6.1.1.4'
H H 0.0000 0.0000 'International Tables Vol C Tables 4.2.6.8 and 6.1.1.4'
F F 0.0727 0.0534 'International Tables Vol C Tables 4.2.6.8 and 6.1.1.4'
N N 0.0311 0.0180 'International Tables Vol C Tables 4.2.6.8 and 6.1.1.4'
O O 0.0492 0.0322 'International Tables Vol C Tables 4.2.6.8 and 6.1.1.4'
S S 0.3331 0.5567 'International Tables Vol C Tables 4.2.6.8 and 6.1.1.4'

loop_
_geom_angle_atom_site_label_1
_geom_angle_atom_site_label_2
_geom_angle_atom_site_label_3
_geom_angle
_geom_angle_site_symmetry_1
_geom_angle_site_symmetry_3
_geom_angle_publ_flag
O2 S O4 118.67(9) . . ?
O2 S C4 107.02(10) . . ?
O2 S C5 110.43(10) . . ?
O4 S C4 109.44(10) . . ?
O4 S C5 107.14(9) . . ?
C4 S C5 103.05(9) . . ?
C7 N1 C8 124.68(17) . . ?
C7 N1 C25 116.55(17) . . ?
C8 N1 C25 117.41(16) . . ?
C17 N2 C14 124.59(17) . . ?
C20 N2 C14 127.09(16) . . ?
C20 N2 C17 108.12(16) . . ?
C2 C1 H1 120.9 . . ?
C2 C1 C11 118.2(2) . . ?
C11 C1 H1 120.9 . . ?
F1 C2 C1 118.0(2) . . ?
F1 C2 C3 118.4(2) . . ?
C1 C2 H2 118.2 . . ?
C1 C2 C3 123.5(2) . . ?
C3 C2 H2 118.2 . . ?
C2 C3 H3 121.6 . . ?
C2 C3 C4 116.8(2) . . ?
C4 C3 H3 121.6 . . ?
C3 C4 S 117.67(16) . . ?
C12 C4 S 120.21(16) . . ?
C12 C4 C3 122.1(2) . . ?
S C5 H5A 108.7 . . ?
S C5 H5B 108.7 . . ?
H5A C5 H5B 107.6 . . ?
C6 C5 S 114.05(13) . . ?
C6 C5 H5A 108.7 . . ?
C6 C5 H5B 108.7 . . ?
C5 C6 C7 115.28(16) . . ?
C13 C6 C5 108.58(16) . . ?
C13 C6 C7 107.76(16) . . ?
C17 C6 C5 109.80(16) . . ?
C17 C6 C7 106.62(16) . . ?
C17 C6 C13 108.63(16) . . ?
O3 C7 N1 121.05(19) . . ?
O3 C7 C6 120.75(18) . . ?
N1 C7 C6 117.91(16) . . ?
C9 C8 N1 119.57(18) . . ?
C9 C8 C14 119.32(18) . . ?
C14 C8 N1 121.11(18) . . ?
C8 C9 H9 119.6 . . ?
C10 C9 C8 120.7(2) . . ?
C10 C9 H9 119.6 . . ?
C9 C10 H10 120.0 . . ?
C9 C10 C16 119.9(2) . . ?
C16 C10 H10 120.0 . . ?
C1 C11 H11 119.7 . . ?
C1 C11 C12 120.6(2) . . ?
C12 C11 H11 119.7 . . ?
F1A C11 C1 109.7(10) . . ?
F1A C11 C12 129.6(10) . . ?
C4 C12 C11 118.7(2) . . ?
C4 C12 H12 120.6 . . ?
C11 C12 H12 120.6 . . ?
C6 C13 H13A 109.5 . . ?
C6 C13 H13B 109.5 . . ?
C6 C13 H13C 109.5 . . ?
H13A C13 H13B 109.5 . . ?
H13A C13 H13C 109.5 . . ?
H13B C13 H13C 109.5 . . ?
C8 C14 N2 119.44(17) . . ?
C15 C14 N2 120.89(18) . . ?
C15 C14 C8 119.54(19) . . ?
C14 C15 H15 119.7 . . ?
C16 C15 C14 120.6(2) . . ?
C16 C15 H15 119.7 . . ?
C10 C16 H16 120.1 . . ?
C15 C16 C10 119.8(2) . . ?
C15 C16 H16 120.1 . . ?
N2 C17 C6 122.27(17) . . ?
C18 C17 N2 109.36(18) . . ?
C18 C17 C6 128.30(19) . . ?
C17 C18 H18 126.1 . . ?
C17 C18 C19 107.73(18) . . ?
C19 C18 H18 126.1 . . ?
C20 C19 C18 107.67(18) . . ?
C24 C19 C18 133.0(2) . . ?
C24 C19 C20 119.3(2) . . ?
N2 C20 C19 107.10(17) . . ?
C21 C20 N2 130.42(19) . . ?
C21 C20 C19 122.41(19) . . ?
C20 C21 H21 121.7 . . ?
C22 C21 C20 116.6(2) . . ?
C22 C21 H21 121.7 . . ?
C21 C22 H22 119.0 . . ?
C21 C22 C23 122.0(2) . . ?
C23 C22 H22 119.0 . . ?
C22 C23 H23 119.4 . . ?
C24 C23 C22 121.2(2) . . ?
C24 C23 H23 119.4 . . ?
C19 C24 H24 120.8 . . ?
C23 C24 C19 118.5(2) . . ?
C23 C24 H24 120.8 . . ?
N1 C25 H25A 109.5 . . ?
N1 C25 H25B 109.5 . . ?
N1 C25 H25C 109.5 . . ?
H25A C25 H25B 109.5 . . ?
H25A C25 H25C 109.5 . . ?
H25B C25 H25C 109.5 . . ?

loop_
_geom_bond_atom_site_label_1
_geom_bond_atom_site_label_2
_geom_bond_distance
_geom_bond_site_symmetry_2
_geom_bond_publ_flag
S O2 1.4391(16) . ?
S O4 1.4395(15) . ?
S C4 1.774(2) . ?
S C5 1.790(2) . ?
F1 C2 1.354(3) . ?
O3 C7 1.220(3) . ?
N1 C7 1.367(3) . ?
N1 C8 1.423(3) . ?
N1 C25 1.474(3) . ?
N2 C14 1.411(3) . ?
N2 C17 1.403(3) . ?
N2 C20 1.400(3) . ?
C1 H1 0.9500 . ?
C1 C2 1.374(4) . ?
C1 C11 1.388(4) . ?
C2 H2 0.9500 . ?
C2 C3 1.377(3) . ?
C3 H3 0.9500 . ?
C3 C4 1.387(3) . ?
C4 C12 1.385(3) . ?
C5 H5A 0.9900 . ?
C5 H5B 0.9900 . ?
C5 C6 1.560(3) . ?
C6 C7 1.560(3) . ?
C6 C13 1.538(3) . ?
C6 C17 1.511(3) . ?
C8 C9 1.396(3) . ?
C8 C14 1.399(3) . ?
C9 H9 0.9500 . ?
C9 C10 1.384(3) . ?
C10 H10 0.9500 . ?
C10 C16 1.393(3) . ?
C11 H11 0.9500 . ?
C11 C12 1.390(3) . ?
C11 F1A 1.158(17) . ?
C12 H12 0.9500 . ?
C13 H13A 0.9800 . ?
C13 H13B 0.9800 . ?
C13 H13C 0.9800 . ?
C14 C15 1.397(3) . ?
C15 H15 0.9500 . ?
C15 C16 1.384(3) . ?
C16 H16 0.9500 . ?
C17 C18 1.361(3) . ?
C18 H18 0.9500 . ?
C18 C19 1.426(3) . ?
C19 C20 1.411(3) . ?
C19 C24 1.409(3) . ?
C20 C21 1.395(3) . ?
C21 H21 0.9500 . ?
C21 C22 1.390(3) . ?
C22 H22 0.9500 . ?
C22 C23 1.398(3) . ?
C23 H23 0.9500 . ?
C23 C24 1.378(3) . ?
C24 H24 0.9500 . ?
C25 H25A 0.9800 . ?
C25 H25B 0.9800 . ?
C25 H25C 0.9800 . ?

loop_
_geom_torsion_atom_site_label_1
_geom_torsion_atom_site_label_2
_geom_torsion_atom_site_label_3
_geom_torsion_atom_site_label_4
_geom_torsion
_geom_torsion_site_symmetry_1
_geom_torsion_site_symmetry_2
_geom_torsion_site_symmetry_3
_geom_torsion_site_symmetry_4
_geom_torsion_publ_flag
S C4 C12 C11 177.61(16) . . . . ?
S C5 C6 C7 53.0(2) . . . . ?
S C5 C6 C13 -67.96(19) . . . . ?
S C5 C6 C17 173.41(14) . . . . ?
F1 C2 C3 C4 178.2(2) . . . . ?
O2 S C4 C3 25.19(18) . . . . ?
O2 S C4 C12 -153.10(17) . . . . ?
O2 S C5 C6 68.66(16) . . . . ?
O4 S C4 C3 154.99(16) . . . . ?
O4 S C4 C12 -23.31(19) . . . . ?
O4 S C5 C6 -61.93(16) . . . . ?
N1 C8 C9 C10 -177.29(19) . . . . ?
N1 C8 C14 N2 -7.0(3) . . . . ?
N1 C8 C14 C15 177.06(18) . . . . ?
N2 C14 C15 C16 -175.44(18) . . . . ?
N2 C17 C18 C19 -0.3(2) . . . . ?
N2 C20 C21 C22 -177.3(2) . . . . ?
C1 C2 C3 C4 -0.3(3) . . . . ?
C1 C11 C12 C4 0.2(3) . . . . ?
C2 C1 C11 C12 0.1(3) . . . . ?
C2 C1 C11 F1A 178.7(12) . . . . ?
C2 C3 C4 S -177.64(16) . . . . ?
C2 C3 C4 C12 0.6(3) . . . . ?
C3 C4 C12 C11 -0.6(3) . . . . ?
C4 S C5 C6 -177.33(14) . . . . ?
C5 S C4 C3 -91.27(17) . . . . ?
C5 S C4 C12 90.44(18) . . . . ?
C5 C6 C7 O3 -119.5(2) . . . . ?
C5 C6 C7 N1 66.5(2) . . . . ?
C5 C6 C17 N2 -64.0(2) . . . . ?
C5 C6 C17 C18 119.3(2) . . . . ?
C6 C17 C18 C19 176.70(19) . . . . ?
C7 N1 C8 C9 -119.1(2) . . . . ?
C7 N1 C8 C14 61.6(3) . . . . ?
C7 C6 C17 N2 61.5(2) . . . . ?
C7 C6 C17 C18 -115.2(2) . . . . ?
C8 N1 C7 O3 167.4(2) . . . . ?
C8 N1 C7 C6 -18.7(3) . . . . ?
C8 C9 C10 C16 0.0(3) . . . . ?
C8 C14 C15 C16 0.4(3) . . . . ?
C9 C8 C14 N2 173.75(17) . . . . ?
C9 C8 C14 C15 -2.2(3) . . . . ?
C9 C10 C16 C15 -1.8(3) . . . . ?
C11 C1 C2 F1 -178.6(2) . . . . ?
C11 C1 C2 C3 -0.1(3) . . . . ?
C13 C6 C7 O3 1.9(3) . . . . ?
C13 C6 C7 N1 -172.07(18) . . . . ?
C13 C6 C17 N2 177.41(17) . . . . ?
C13 C6 C17 C18 0.7(3) . . . . ?
C14 N2 C17 C6 8.0(3) . . . . ?
C14 N2 C17 C18 -174.78(18) . . . . ?
C14 N2 C20 C19 174.69(17) . . . . ?
C14 N2 C20 C21 -8.3(3) . . . . ?
C14 C8 C9 C10 2.0(3) . . . . ?
C14 C15 C16 C10 1.6(3) . . . . ?
C17 N2 C14 C8 -45.6(3) . . . . ?
C17 N2 C14 C15 130.3(2) . . . . ?
C17 N2 C20 C19 -0.4(2) . . . . ?
C17 N2 C20 C21 176.6(2) . . . . ?
C17 C6 C7 O3 118.3(2) . . . . ?
C17 C6 C7 N1 -55.6(2) . . . . ?
C17 C18 C19 C20 0.1(2) . . . . ?
C17 C18 C19 C24 -179.0(2) . . . . ?
C18 C19 C20 N2 0.2(2) . . . . ?
C18 C19 C20 C21 -177.12(18) . . . . ?
C18 C19 C24 C23 177.1(2) . . . . ?
C19 C20 C21 C22 -0.7(3) . . . . ?
C20 N2 C14 C8 140.09(19) . . . . ?
C20 N2 C14 C15 -44.0(3) . . . . ?
C20 N2 C17 C6 -176.77(17) . . . . ?
C20 N2 C17 C18 0.5(2) . . . . ?
C20 C19 C24 C23 -1.9(3) . . . . ?
C20 C21 C22 C23 -0.9(3) . . . . ?
C21 C22 C23 C24 1.0(3) . . . . ?
C22 C23 C24 C19 0.4(3) . . . . ?
C24 C19 C20 N2 179.40(17) . . . . ?
C24 C19 C20 C21 2.1(3) . . . . ?
C25 N1 C7 O3 1.0(3) . . . . ?
C25 N1 C7 C6 174.96(17) . . . . ?
C25 N1 C8 C9 47.1(3) . . . . ?
C25 N1 C8 C14 -132.2(2) . . . . ?
F1A C11 C12 C4 -178.0(14) . . . . ?
